data_4025889
loop_
_publ_author_name
'Thanh Luu'
'Boris J. Medos'
'Erin R. Graham'
'Danielle M. Vallee'
'Robert McDonald'
'Michael J. Ferguson'
'Rik R. Tykwinski'

_publ_contact_author_address
; Department of Chemistry
  University of Alberta
  Edmonton, Alberta T6G 2G2
  Canada
;
_publ_contact_author_email rik.tykwinski@ualberta.ca
_publ_contact_author_fax 1(780)4928231
_publ_contact_author_name 'Dr Rik R. Tykwinski'
_publ_contact_author_phone 1(780)4925307
_publ_section_title
;
 Reactions of Terminal Polyynes with Benzyl Azide
;
_journal_name_full 'Journal of Organic Chemistry'
_journal_page_first 8498
_journal_page_last 8507
_journal_paper_doi 10.1021/jo101870y
_journal_volume 75
_journal_year 2010
_chemical_formula_moiety 'C18 H15 N3 O'
_chemical_formula_sum 'C18 H15 N3 O'
_chemical_formula_weight 289.33
_chemical_name_systematic 1-benzyl-4-({4-methoxyphenyl}ethynyl)-4,5-dihydro-1H-1,2,3-triazole
_space_group_IT_number 4
_symmetry_cell_setting monoclinic
_symmetry_space_group_name_Hall 'P 2yb'
_symmetry_space_group_name_H-M 'P 1 21 1'
_atom_sites_solution_hydrogens geom
_atom_sites_solution_primary direct
_atom_sites_solution_secondary difmap
_audit_creation_method 'manual editing of SHELXL template'
_cell_angle_alpha 90.00
_cell_angle_beta 102.6687(14)
_cell_angle_gamma 90.00
_cell_formula_units_Z 2
_cell_length_a 9.1938(9)
_cell_length_b 5.6198(6)
_cell_length_c 14.7114(14)
_cell_measurement_reflns_used 3635
_cell_measurement_temperature 193(2)
_cell_measurement_theta_max 25.70
_cell_measurement_theta_min 2.40
_cell_volume 741.59(13)
_computing_cell_refinement 'Bruker SAINT (Bruker, 1997)'
_computing_data_collection 'Bruker SMART (Bruker, 1997)'
_computing_data_reduction 'Bruker SAINT (Bruker, 1997)'
_computing_molecular_graphics 'Bruker SHELXTL (Bruker, 1997)'
_computing_publication_material 'Bruker SHELXTL (Bruker, 1997)'
_computing_structure_refinement 'SHELXL-97 (Sheldrick, 1997)'
_computing_structure_solution 'SHELXS-97 (Sheldrick, 1990)'
_diffrn_ambient_temperature 193(2)
_diffrn_detector_area_resol_mean 8.192
_diffrn_measured_fraction_theta_full 0.999
_diffrn_measured_fraction_theta_max 0.999
_diffrn_measurement_device_type 'Bruker PLATFORM diffractometer/SMART 1000 CCD area detector'
_diffrn_measurement_method '\w scans'
_diffrn_radiation_monochromator graphite
_diffrn_radiation_source 'fine-focus sealed tube'
_diffrn_radiation_type MoK\a
_diffrn_radiation_wavelength 0.71073
_diffrn_reflns_av_R_equivalents 0.0120
_diffrn_reflns_av_sigmaI/netI 0.0183
_diffrn_reflns_limit_h_max 11
_diffrn_reflns_limit_h_min -11
_diffrn_reflns_limit_k_max 7
_diffrn_reflns_limit_k_min -7
_diffrn_reflns_limit_l_max 18
_diffrn_reflns_limit_l_min -18
_diffrn_reflns_number 5655
_diffrn_reflns_theta_full 26.41
_diffrn_reflns_theta_max 26.41
_diffrn_reflns_theta_min 2.40
_diffrn_standards_decay_% 0
_diffrn_standards_interval_time 0
_diffrn_standards_number 0
_exptl_absorpt_coefficient_mu 0.083
_exptl_absorpt_correction_T_max 0.9844
_exptl_absorpt_correction_T_min 0.9427
_exptl_absorpt_correction_type multi-scan
_exptl_absorpt_process_details 'SADABS (Sheldrick, 1996)'
_exptl_crystal_colour colorless
_exptl_crystal_density_diffrn 1.296
_exptl_crystal_density_method 'not measured'
_exptl_crystal_description prism
_exptl_crystal_F_000 304
_exptl_crystal_size_max 0.72
_exptl_crystal_size_mid 0.21
_exptl_crystal_size_min 0.19
_refine_diff_density_max 0.105
_refine_diff_density_min -0.141
_refine_diff_density_rms 0.027
_refine_ls_abs_structure_details 'Flack H D (1983), Acta Cryst. A39, 876-881'
_refine_ls_abs_structure_Flack -0.3(13)
_refine_ls_extinction_method none
_refine_ls_goodness_of_fit_ref 1.063
_refine_ls_hydrogen_treatment constr
_refine_ls_matrix_type full
_refine_ls_number_parameters 199
_refine_ls_number_reflns 3025
_refine_ls_number_restraints 1
_refine_ls_restrained_S_all 1.063
_refine_ls_R_factor_all 0.0335
_refine_ls_R_factor_gt 0.0303
_refine_ls_shift/su_max 0.000
_refine_ls_shift/su_mean 0.000
_refine_ls_structure_factor_coef Fsqd
_refine_ls_weighting_details 'calc w=1/[\s^2^(Fo^2^)+(0.0419P)^2^+0.0676P] where P=(Fo^2^+2Fc^2^)/3'
_refine_ls_weighting_scheme calc
_refine_ls_wR_factor_gt 0.0773
_refine_ls_wR_factor_ref 0.0792
_reflns_number_gt 2779
_reflns_number_total 3025
_reflns_threshold_expression I>2\s(I)
_cod_data_source_file jo101870y_si_004.cif
_cod_data_source_block 3g
_cod_depositor_comments
;
The following automatic conversions were performed:

'_symmetry_cell_setting' value 'Monoclinic' changed to 'monoclinic'
according to the built-in table from CIF Core dictionary named
'cif_core.dic' version 2.4.1 from 2010-06-29.

Automatic conversion script
Id: cif_fix_values 1646 2011-03-28 12:23:43Z adriana 
;
_cod_original_sg_symbol_H-M 'P 21'
_cod_database_code 4025889

loop_
_symmetry_equiv_pos_as_xyz
'x, y, z'
'-x, y+1/2, -z'

loop_
_atom_site_label
_atom_site_type_symbol
_atom_site_fract_x
_atom_site_fract_y
_atom_site_fract_z
_atom_site_U_iso_or_equiv
_atom_site_adp_type
_atom_site_occupancy
_atom_site_symmetry_multiplicity
_atom_site_calc_flag
_atom_site_refinement_flags
_atom_site_disorder_assembly
_atom_site_disorder_group
O O -0.36474(12) 0.4767(2) 0.65319(7) 0.0508(3) Uani 1 1 d . . .
N1 N 0.13690(12) 0.1295(2) 0.10636(8) 0.0362(3) Uani 1 1 d . . .
N2 N 0.12551(14) 0.3653(2) 0.09066(10) 0.0459(3) Uani 1 1 d . . .
N3 N 0.05963(14) 0.4567(2) 0.15318(9) 0.0458(3) Uani 1 1 d . . .
C1 C 0.02853(13) 0.2790(3) 0.20875(10) 0.0371(3) Uani 1 1 d . . .
C2 C 0.07850(15) 0.0693(3) 0.17896(10) 0.0384(3) Uani 1 1 d . . .
H2 H 0.0729 -0.0851 0.2043 0.046 Uiso 1 1 calc R . .
C3 C 0.21260(14) -0.0219(3) 0.04957(9) 0.0381(3) Uani 1 1 d . . .
H3A H 0.2021 0.0507 -0.0128 0.046 Uiso 1 1 calc R . .
H3B H 0.1634 -0.1795 0.0413 0.046 Uiso 1 1 calc R . .
C4 C -0.04366(15) 0.3228(3) 0.28376(11) 0.0412(3) Uani 1 1 d . . .
C5 C -0.10513(15) 0.3618(3) 0.34624(11) 0.0418(3) Uani 1 1 d . . .
C11 C 0.37662(14) -0.0554(3) 0.09281(8) 0.0331(3) Uani 1 1 d . . .
C12 C 0.48011(15) 0.1152(3) 0.07985(9) 0.0371(3) Uani 1 1 d . . .
H12 H 0.4476 0.2550 0.0450 0.045 Uiso 1 1 calc R . .
C13 C 0.63036(15) 0.0810(3) 0.11787(10) 0.0430(4) Uani 1 1 d . . .
H13 H 0.7006 0.1979 0.1091 0.052 Uiso 1 1 calc R . .
C14 C 0.67881(15) -0.1221(3) 0.16849(10) 0.0440(4) Uani 1 1 d . . .
H14 H 0.7820 -0.1452 0.1942 0.053 Uiso 1 1 calc R . .
C15 C 0.57673(16) -0.2910(3) 0.18152(10) 0.0443(4) Uani 1 1 d . . .
H15 H 0.6097 -0.4309 0.2162 0.053 Uiso 1 1 calc R . .
C16 C 0.42604(14) -0.2575(3) 0.14423(9) 0.0388(3) Uani 1 1 d . . .
H16 H 0.3562 -0.3740 0.1540 0.047 Uiso 1 1 calc R . .
C21 C -0.17394(14) 0.3994(3) 0.42402(10) 0.0387(3) Uani 1 1 d . . .
C22 C -0.25651(16) 0.6030(3) 0.43126(10) 0.0402(3) Uani 1 1 d . . .
H22 H -0.2683 0.7208 0.3839 0.048 Uiso 1 1 calc R . .
C23 C -0.32209(15) 0.6364(3) 0.50697(9) 0.0387(3) Uani 1 1 d . . .
H23 H -0.3790 0.7756 0.5109 0.046 Uiso 1 1 calc R . .
C24 C -0.30432(15) 0.4661(3) 0.57673(9) 0.0385(3) Uani 1 1 d . . .
C25 C -0.22052(15) 0.2617(3) 0.57020(11) 0.0465(3) Uani 1 1 d . . .
H25 H -0.2078 0.1446 0.6179 0.056 Uiso 1 1 calc R . .
C26 C -0.15649(15) 0.2299(3) 0.49496(11) 0.0451(3) Uani 1 1 d . . .
H26 H -0.0995 0.0907 0.4912 0.054 Uiso 1 1 calc R . .
C27 C -0.44832(19) 0.6822(3) 0.66449(11) 0.0557(4) Uani 1 1 d . . .
H27A H -0.4857 0.6675 0.7217 0.067 Uiso 1 1 calc R . .
H27B H -0.5326 0.6980 0.6110 0.067 Uiso 1 1 calc R . .
H27C H -0.3845 0.8232 0.6686 0.067 Uiso 1 1 calc R . .

loop_
_atom_site_aniso_label
_atom_site_aniso_U_11
_atom_site_aniso_U_22
_atom_site_aniso_U_33
_atom_site_aniso_U_23
_atom_site_aniso_U_13
_atom_site_aniso_U_12
O 0.0562(6) 0.0553(7) 0.0434(6) 0.0095(5) 0.0164(5) 0.0108(5)
N1 0.0294(6) 0.0336(6) 0.0463(6) -0.0029(5) 0.0100(5) -0.0008(5)
N2 0.0433(7) 0.0357(7) 0.0613(8) 0.0025(6) 0.0175(6) 0.0002(5)
N3 0.0415(6) 0.0336(7) 0.0641(8) -0.0032(6) 0.0158(6) 0.0009(5)
C1 0.0280(6) 0.0347(7) 0.0482(7) -0.0059(7) 0.0076(5) -0.0022(6)
C2 0.0351(7) 0.0345(7) 0.0484(8) -0.0006(6) 0.0154(6) -0.0017(6)
C3 0.0359(7) 0.0398(8) 0.0399(7) -0.0070(6) 0.0112(6) 0.0007(6)
C4 0.0320(6) 0.0384(8) 0.0528(8) -0.0105(6) 0.0090(6) -0.0013(5)
C5 0.0324(6) 0.0393(8) 0.0530(8) -0.0101(6) 0.0081(6) -0.0025(6)
C11 0.0334(6) 0.0358(7) 0.0321(6) -0.0049(6) 0.0116(5) 0.0005(5)
C12 0.0415(7) 0.0360(8) 0.0370(6) 0.0010(6) 0.0152(6) -0.0005(6)
C13 0.0378(7) 0.0471(9) 0.0470(8) -0.0009(7) 0.0158(6) -0.0093(6)
C14 0.0338(7) 0.0512(9) 0.0457(8) -0.0047(7) 0.0059(6) 0.0010(7)
C15 0.0455(8) 0.0393(9) 0.0456(7) 0.0022(6) 0.0044(6) 0.0021(7)
C16 0.0387(6) 0.0350(7) 0.0437(7) -0.0009(6) 0.0111(6) -0.0055(6)
C21 0.0307(6) 0.0390(8) 0.0457(7) -0.0091(6) 0.0066(5) -0.0028(6)
C22 0.0442(7) 0.0357(8) 0.0413(7) 0.0012(6) 0.0107(6) -0.0004(6)
C23 0.0411(7) 0.0343(7) 0.0407(7) -0.0014(6) 0.0087(6) 0.0059(6)
C24 0.0354(7) 0.0412(8) 0.0377(7) 0.0004(7) 0.0053(5) 0.0011(6)
C25 0.0452(7) 0.0422(8) 0.0506(8) 0.0091(7) 0.0073(6) 0.0060(7)
C26 0.0369(7) 0.0381(9) 0.0587(9) -0.0017(7) 0.0068(6) 0.0083(6)
C27 0.0611(10) 0.0610(11) 0.0499(9) 0.0058(8) 0.0229(8) 0.0146(9)

loop_
_atom_type_symbol
_atom_type_description
_atom_type_scat_dispersion_real
_atom_type_scat_dispersion_imag
_atom_type_scat_source
C C 0.0033 0.0016 'International Tables Vol C Tables 4.2.6.8 and 6.1.1.4'
H H 0.0000 0.0000 'International Tables Vol C Tables 4.2.6.8 and 6.1.1.4'
N N 0.0061 0.0033 'International Tables Vol C Tables 4.2.6.8 and 6.1.1.4'
O O 0.0106 0.0060 'International Tables Vol C Tables 4.2.6.8 and 6.1.1.4'

loop_
_geom_angle_atom_site_label_1
_geom_angle_atom_site_label_2
_geom_angle_atom_site_label_3
_geom_angle
_geom_angle_site_symmetry_1
_geom_angle_site_symmetry_3
_geom_angle_publ_flag
C24 O C27 117.57(12) . . ?
C2 N1 N2 110.83(12) . . ?
C2 N1 C3 129.02(13) . . ?
N2 N1 C3 120.08(12) . . ?
N3 N2 N1 107.22(12) . . ?
N2 N3 C1 108.90(13) . . ?
N3 C1 C2 108.04(12) . . ?
N3 C1 C4 122.17(14) . . ?
C2 C1 C4 129.79(14) . . ?
N1 C2 C1 105.00(13) . . ?
N1 C3 C11 112.65(10) . . ?
C5 C4 C1 179.25(17) . . ?
C4 C5 C21 177.01(16) . . ?
C16 C11 C12 119.15(12) . . ?
C16 C11 C3 120.58(12) . . ?
C12 C11 C3 120.26(12) . . ?
C13 C12 C11 119.98(13) . . ?
C14 C13 C12 120.47(13) . . ?
C15 C14 C13 119.67(13) . . ?
C14 C15 C16 120.23(14) . . ?
C11 C16 C15 120.48(13) . . ?
C22 C21 C26 118.65(13) . . ?
C22 C21 C5 121.61(13) . . ?
C26 C21 C5 119.73(13) . . ?
C21 C22 C23 120.82(13) . . ?
C24 C23 C22 119.89(13) . . ?
O C24 C23 125.35(13) . . ?
O C24 C25 115.07(13) . . ?
C23 C24 C25 119.57(12) . . ?
C26 C25 C24 120.12(14) . . ?
C25 C26 C21 120.94(14) . . ?

loop_
_geom_bond_atom_site_label_1
_geom_bond_atom_site_label_2
_geom_bond_distance
_geom_bond_site_symmetry_2
_geom_bond_publ_flag
O C24 1.3607(15) . ?
O C27 1.417(2) . ?
N1 C2 1.3396(18) . ?
N1 N2 1.3455(17) . ?
N1 C3 1.4700(16) . ?
N2 N3 1.3119(18) . ?
N3 C1 1.360(2) . ?
C1 C2 1.371(2) . ?
C1 C4 1.4284(19) . ?
C3 C11 1.5144(17) . ?
C4 C5 1.200(2) . ?
C5 C21 1.4395(19) . ?
C11 C16 1.385(2) . ?
C11 C12 1.3930(18) . ?
C12 C13 1.3854(19) . ?
C13 C14 1.382(2) . ?
C14 C15 1.377(2) . ?
C15 C16 1.3865(19) . ?
C21 C22 1.3900(19) . ?
C21 C26 1.396(2) . ?
C22 C23 1.3907(18) . ?
C23 C24 1.3863(19) . ?
C24 C25 1.398(2) . ?
C25 C26 1.375(2) . ?

loop_
_geom_torsion_atom_site_label_1
_geom_torsion_atom_site_label_2
_geom_torsion_atom_site_label_3
_geom_torsion_atom_site_label_4
_geom_torsion
_geom_torsion_site_symmetry_1
_geom_torsion_site_symmetry_2
_geom_torsion_site_symmetry_3
_geom_torsion_site_symmetry_4
_geom_torsion_publ_flag
C2 N1 N2 N3 -0.05(16) . . . . ?
C3 N1 N2 N3 -177.28(11) . . . . ?
N1 N2 N3 C1 -0.16(16) . . . . ?
N2 N3 C1 C2 0.30(16) . . . . ?
N2 N3 C1 C4 -179.96(12) . . . . ?
N2 N1 C2 C1 0.23(15) . . . . ?
C3 N1 C2 C1 177.15(12) . . . . ?
N3 C1 C2 N1 -0.32(14) . . . . ?
C4 C1 C2 N1 179.97(13) . . . . ?
C2 N1 C3 C11 -84.20(16) . . . . ?
N2 N1 C3 C11 92.48(15) . . . . ?
N3 C1 C4 C5 29(12) . . . . ?
C2 C1 C4 C5 -151(12) . . . . ?
C1 C4 C5 C21 -171(10) . . . . ?
N1 C3 C11 C16 97.79(15) . . . . ?
N1 C3 C11 C12 -83.38(15) . . . . ?
C16 C11 C12 C13 0.27(18) . . . . ?
C3 C11 C12 C13 -178.58(12) . . . . ?
C11 C12 C13 C14 0.2(2) . . . . ?
C12 C13 C14 C15 -0.3(2) . . . . ?
C13 C14 C15 C16 -0.1(2) . . . . ?
C12 C11 C16 C15 -0.69(19) . . . . ?
C3 C11 C16 C15 178.16(12) . . . . ?
C14 C15 C16 C11 0.6(2) . . . . ?
C4 C5 C21 C22 162(3) . . . . ?
C4 C5 C21 C26 -17(3) . . . . ?
C26 C21 C22 C23 -0.8(2) . . . . ?
C5 C21 C22 C23 -179.94(13) . . . . ?
C21 C22 C23 C24 0.5(2) . . . . ?
C27 O C24 C23 -2.4(2) . . . . ?
C27 O C24 C25 178.73(15) . . . . ?
C22 C23 C24 O -178.89(13) . . . . ?
C22 C23 C24 C25 -0.1(2) . . . . ?
O C24 C25 C26 178.82(13) . . . . ?
C23 C24 C25 C26 -0.1(2) . . . . ?
C24 C25 C26 C21 -0.1(2) . . . . ?
C22 C21 C26 C25 0.6(2) . . . . ?
C5 C21 C26 C25 179.76(13) . . . . ?

loop_
_cod_related_entry_id
_cod_related_entry_database
_cod_related_entry_code
1 ChemSpider 28555249
